data_1567791
loop_
_publ_author_name
'Deolka, Shubham'
'Govindarajan, Ramadoss'
'Vasylevskyi, Serhii'
'Roy, Michael C.'
'Khusnutdinova, Julia R.'
'Khaskin, Eugene'

_publ_section_title
;
 Ligand-free nickel catalyzed perfluoroalkylation of arenes and
 heteroarenes.
;
_journal_issue 44
_journal_name_full 'Chemical science'
_journal_page_first 12971
_journal_page_last 12979
_journal_paper_doi 10.1039/d2sc03879j
_journal_volume 13
_journal_year 2022
_chemical_formula_moiety 'C9 H9 F5 N2 O3'
_chemical_formula_sum 'C9 H9 F5 N2 O3'
_chemical_formula_weight 288.18
_space_group_crystal_system triclinic
_space_group_IT_number 2
_space_group_name_Hall '-P 1'
_space_group_name_H-M_alt 'P -1'
_atom_sites_solution_hydrogens geom
_atom_sites_solution_primary dual
_audit_creation_date 2022-03-18
_audit_creation_method
;
Olex2 1.5
(compiled 2021.12.09 svn.r5202d8cf for OlexSys, GUI svn.r6439)
;
_audit_update_record
;
2022-06-20 deposited with the CCDC.	2022-10-14 downloaded from the CCDC.
;
_cell_angle_alpha 82.449(6)
_cell_angle_beta 72.420(7)
_cell_angle_gamma 77.031(6)
_cell_formula_units_Z 2
_cell_length_a 7.9519(6)
_cell_length_b 8.3267(6)
_cell_length_c 9.1611(7)
_cell_measurement_reflns_used 3768
_cell_measurement_temperature 100
_cell_measurement_theta_max 78.9680
_cell_measurement_theta_min 5.0840
_cell_volume 562.18(8)
_computing_cell_refinement 'CrysAlisPro 1.171.40.54a (Rigaku OD, 2019)'
_computing_data_collection 'CrysAlisPro 1.171.40.54a (Rigaku OD, 2019)'
_computing_data_reduction 'CrysAlisPro 1.171.40.54a (Rigaku OD, 2019)'
_computing_molecular_graphics 'Olex2 1.5 (Dolomanov et al., 2009)'
_computing_publication_material 'Olex2 1.5 (Dolomanov et al., 2009)'
_computing_structure_refinement 'SHELXL 2016/6 (Sheldrick, 2015)'
_computing_structure_solution 'SHELXT  (Sheldrick, 2015)'
_diffrn_ambient_temperature 100
_diffrn_detector 'CCD plate'
_diffrn_detector_area_resol_mean 5.8140
_diffrn_measured_fraction_theta_full 0.993
_diffrn_measured_fraction_theta_max 0.959
_diffrn_measurement_details
;
List of Runs (angles in degrees, time in seconds):

  # Type    Start    End  Width  t~exp~   \w     \q     \k     \f   Frames
#--------------------------------------------------------------------------
  1  \w     24.00 139.00   0.50    5.00    --   49.60  38.00-120.00  230
  2  \w     22.00 139.00   0.50    5.00    --   49.60  57.00 -90.00  234
  3  \w    -40.00  85.00   0.50    5.00    --   49.60 -82.00  90.00  250
  4  \w    -40.00  75.00   0.50    5.00    --   49.60 -38.00 -30.00  230
  5  \w    -40.00  75.00   0.50    5.00    --   49.60 -38.00  60.00  230
  6  \w     21.00 146.00   0.50   50.00    --  110.20 -82.00  30.00  250
  7  \w     75.00 200.00   0.50   50.00    --  110.20  82.00  60.00  250
  8  \w     75.00 200.00   0.50   50.00    --  110.20  82.00 -30.00  250
  9  \w     21.00 146.00   0.50   50.00    --  110.20 -82.00-180.00  250
 10  \w     65.00 200.00   0.50   50.00    --  110.20  15.00  30.00  270
 11  \w     83.00 200.00   0.50   50.00    --  110.20  30.00 -90.00  234
 12  \w     21.00 139.00   0.50   50.00    --  110.20 -61.00  30.00  236
 13  \w     21.00 146.00   0.50   50.00    --  110.20 -82.00 -30.00  250
 14  \w     77.00 200.00   0.50   50.00    --  110.20  77.00  90.00  246
 15  \w     65.00 200.00   0.50   50.00    --  110.20  15.00   0.00  270
 16  \w     21.00 121.00   0.50   50.00    --  110.20 -82.00 120.00  200
;
_diffrn_measurement_device 'four-circle diffractometer'
_diffrn_measurement_device_type 'XtaLAB AFC12 (RINC): Kappa dual home/near'
_diffrn_measurement_method '\w scans'
_diffrn_orient_matrix_type 'CrysAlisPro convention (1999,Acta A55,543-557)'
_diffrn_orient_matrix_UB_11 0.1190836000
_diffrn_orient_matrix_UB_12 -0.1062615000
_diffrn_orient_matrix_UB_13 0.0958857000
_diffrn_orient_matrix_UB_21 0.1688392000
_diffrn_orient_matrix_UB_22 0.0144277000
_diffrn_orient_matrix_UB_23 -0.1347647000
_diffrn_orient_matrix_UB_31 0.0159576000
_diffrn_orient_matrix_UB_32 0.1572130000
_diffrn_orient_matrix_UB_33 0.0625207000
_diffrn_radiation_monochromator mirror
_diffrn_radiation_probe x-ray
_diffrn_radiation_type 'Cu K\a'
_diffrn_radiation_wavelength 1.54184
_diffrn_reflns_av_R_equivalents 0.0358
_diffrn_reflns_av_unetI/netI 0.0356
_diffrn_reflns_Laue_measured_fraction_full 0.993
_diffrn_reflns_Laue_measured_fraction_max 0.959
_diffrn_reflns_limit_h_max 10
_diffrn_reflns_limit_h_min -9
_diffrn_reflns_limit_k_max 10
_diffrn_reflns_limit_k_min -8
_diffrn_reflns_limit_l_max 11
_diffrn_reflns_limit_l_min -11
_diffrn_reflns_number 7514
_diffrn_reflns_point_group_measured_fraction_full 0.993
_diffrn_reflns_point_group_measured_fraction_max 0.959
_diffrn_reflns_theta_full 67.684
_diffrn_reflns_theta_max 79.873
_diffrn_reflns_theta_min 5.076
_diffrn_source 'micro-focus sealed X-ray tube'
_diffrn_source_type 'Rigaku (Cu) X-ray Source'
_exptl_absorpt_coefficient_mu 1.623
_exptl_absorpt_correction_T_max 1.00000
_exptl_absorpt_correction_T_min 0.59899
_exptl_absorpt_correction_type multi-scan
_exptl_absorpt_process_details
;
CrysAlisPro 1.171.40.54a (Rigaku Oxford Diffraction, 2019)
Empirical absorption correction using spherical harmonics,
 implemented in SCALE3 ABSPACK scaling algorithm.
;
_exptl_crystal_colour 'clear light colourless'
_exptl_crystal_colour_lustre clear
_exptl_crystal_colour_modifier light
_exptl_crystal_colour_primary colourless
_exptl_crystal_density_diffrn 1.702
_exptl_crystal_description plate
_exptl_crystal_F_000 292
_exptl_crystal_size_max 0.131
_exptl_crystal_size_mid 0.12
_exptl_crystal_size_min 0.084
_refine_diff_density_max 0.307
_refine_diff_density_min -0.365
_refine_diff_density_rms 0.076
_refine_ls_extinction_method none
_refine_ls_goodness_of_fit_ref 1.097
_refine_ls_hydrogen_treatment constr
_refine_ls_matrix_type full
_refine_ls_number_parameters 175
_refine_ls_number_reflns 2353
_refine_ls_number_restraints 0
_refine_ls_restrained_S_all 1.097
_refine_ls_R_factor_all 0.0492
_refine_ls_R_factor_gt 0.0438
_refine_ls_shift/su_max 0.000
_refine_ls_shift/su_mean 0.000
_refine_ls_structure_factor_coef Fsqd
_refine_ls_weighting_details 'w=1/[\s^2^(Fo^2^)+(0.0887P)^2^+0.0766P] where P=(Fo^2^+2Fc^2^)/3'
_refine_ls_weighting_scheme calc
_refine_ls_wR_factor_gt 0.1281
_refine_ls_wR_factor_ref 0.1326
_reflns_Friedel_coverage 0.000
_reflns_number_gt 2051
_reflns_number_total 2353
_reflns_threshold_expression 'I > 2\s(I)'
_cod_data_source_file d2sc03879j2.cif
_cod_data_source_block jk1286
_cod_depositor_comments 'Adding full bibliography for 1567790--1567793.cif.'
_cod_database_code 1567791
_shelx_shelxl_version_number 2016/6
_chemical_oxdiff_formula C5H4O3F5N2
_shelx_space_group_comment
;
The symmetry employed for this shelxl refinement is uniquely defined
by the following loop, which should always be used as a source of
symmetry information in preference to the above space-group names.
They are only intended as comments.
;
_shelx_estimated_absorpt_t_max 0.876
_shelx_estimated_absorpt_t_min 0.815
_olex2_refinement_description
;
1. Fixed Uiso
 At 1.5 times of:
  All C(H,H,H) groups
2.a Idealised Me refined as rotating group:
 C5(H5A,H5B,H5C), C7(H7A,H7B,H7C), C9(H9A,H9B,H9C)
;
_olex2_submission_special_instructions 'No special instructions were received'
_oxdiff_exptl_absorpt_empirical_details
;
Empirical correction (ABSPACK) includes:
- Absorption correction using spherical harmonics
- Frame scaling
;
_oxdiff_exptl_absorpt_empirical_full_max 1.397
_oxdiff_exptl_absorpt_empirical_full_min 0.774

loop_
_space_group_symop_operation_xyz
'x, y, z'
'-x, -y, -z'

loop_
_atom_site_label
_atom_site_type_symbol
_atom_site_fract_x
_atom_site_fract_y
_atom_site_fract_z
_atom_site_U_iso_or_equiv
_atom_site_adp_type
_atom_site_occupancy
_atom_site_site_symmetry_order
_atom_site_calc_flag
_atom_site_refinement_flags_posn
_atom_site_refinement_flags_adp
_atom_site_refinement_flags_occupancy
_atom_site_disorder_assembly
_atom_site_disorder_group
F1 F 0.45496(13) 0.29688(12) 0.92404(11) 0.0245(2) Uani 1 1 d . . . . .
O1 O 0.33270(16) 0.58722(13) 0.82141(12) 0.0214(3) Uani 1 1 d . . . . .
N1 N 0.27490(17) 0.61575(16) 0.58863(14) 0.0203(3) Uani 1 1 d . . . . .
C1 C 0.1876(2) 0.20421(19) 0.98329(17) 0.0219(3) Uani 1 1 d . . . . .
F2 F 0.45325(13) 0.08379(11) 0.81190(10) 0.0244(2) Uani 1 1 d . . . . .
O2 O 0.21923(16) 0.64253(14) 0.36153(12) 0.0228(3) Uani 1 1 d . . . . .
N2 N 0.24691(17) 0.38123(17) 0.47905(14) 0.0206(3) Uani 1 1 d . . . . .
C2 C 0.3568(2) 0.23469(19) 0.85530(17) 0.0199(3) Uani 1 1 d . . . . .
F3 F 0.23099(15) 0.10372(14) 1.09782(11) 0.0347(3) Uani 1 1 d . . . . .
O3 O 0.27713(16) 0.12553(14) 0.60625(12) 0.0242(3) Uani 1 1 d . . . . .
C3 C 0.3180(2) 0.34557(18) 0.72092(16) 0.0187(3) Uani 1 1 d . . . . .
F4 F 0.08977(14) 0.34601(13) 1.04021(11) 0.0283(3) Uani 1 1 d . . . . .
C4 C 0.2805(2) 0.28511(19) 0.60034(16) 0.0191(3) Uani 1 1 d . . . . .
F5 F 0.08495(14) 0.13435(12) 0.92954(11) 0.0274(3) Uani 1 1 d . . . . .
C5 C 0.2192(2) 0.0707(2) 0.48930(19) 0.0264(4) Uani 1 1 d . . . . .
H5A H 0.297733 0.097340 0.387836 0.040 Uiso 1 1 calc R U . . .
H5B H 0.095028 0.126690 0.495928 0.040 Uiso 1 1 calc R U . . .
H5C H 0.225554 -0.048935 0.504850 0.040 Uiso 1 1 calc R U . . .
C6 C 0.2482(2) 0.54021(19) 0.48036(16) 0.0193(3) Uani 1 1 d . . . . .
C7 C 0.1946(2) 0.5693(2) 0.23685(17) 0.0247(3) Uani 1 1 d . . . . .
H7A H 0.172094 0.655840 0.157690 0.037 Uiso 1 1 calc R U . . .
H7B H 0.091837 0.513685 0.275542 0.037 Uiso 1 1 calc R U . . .
H7C H 0.303333 0.488750 0.192718 0.037 Uiso 1 1 calc R U . . .
C8 C 0.3081(2) 0.51789(19) 0.70798(16) 0.0187(3) Uani 1 1 d . . . . .
C9 C 0.3244(2) 0.7633(2) 0.80294(17) 0.0238(3) Uani 1 1 d . . . . .
H9A H 0.418539 0.789786 0.711210 0.036 Uiso 1 1 calc R U . . .
H9B H 0.342787 0.800026 0.893334 0.036 Uiso 1 1 calc R U . . .
H9C H 0.206343 0.819650 0.791718 0.036 Uiso 1 1 calc R U . . .

loop_
_atom_site_aniso_label
_atom_site_aniso_U_11
_atom_site_aniso_U_22
_atom_site_aniso_U_33
_atom_site_aniso_U_23
_atom_site_aniso_U_13
_atom_site_aniso_U_12
F1 0.0301(5) 0.0238(5) 0.0248(4) 0.0028(4) -0.0154(4) -0.0076(4)
O1 0.0313(6) 0.0173(6) 0.0185(5) 0.0004(4) -0.0105(4) -0.0068(4)
N1 0.0240(6) 0.0197(6) 0.0172(6) 0.0021(5) -0.0066(5) -0.0053(5)
C1 0.0289(8) 0.0184(7) 0.0187(7) 0.0047(6) -0.0092(6) -0.0052(6)
F2 0.0282(5) 0.0176(5) 0.0261(5) -0.0010(4) -0.0095(4) 0.0005(4)
O2 0.0306(6) 0.0220(6) 0.0173(5) 0.0037(4) -0.0102(4) -0.0065(4)
N2 0.0236(7) 0.0210(7) 0.0174(6) 0.0006(5) -0.0059(5) -0.0055(5)
C2 0.0237(7) 0.0181(7) 0.0194(6) -0.0009(5) -0.0088(6) -0.0038(5)
F3 0.0372(6) 0.0384(6) 0.0245(5) 0.0153(4) -0.0119(4) -0.0050(5)
O3 0.0353(7) 0.0187(6) 0.0218(5) 0.0000(4) -0.0114(5) -0.0078(5)
C3 0.0215(7) 0.0182(7) 0.0166(6) 0.0004(5) -0.0058(5) -0.0046(5)
F4 0.0305(5) 0.0263(5) 0.0247(5) -0.0036(4) -0.0037(4) -0.0030(4)
C4 0.0206(7) 0.0196(7) 0.0170(6) -0.0002(5) -0.0050(5) -0.0045(5)
F5 0.0300(5) 0.0258(5) 0.0286(5) 0.0020(4) -0.0082(4) -0.0126(4)
C5 0.0359(9) 0.0229(8) 0.0245(7) -0.0027(6) -0.0117(6) -0.0091(6)
C6 0.0195(7) 0.0211(7) 0.0169(6) 0.0019(6) -0.0055(5) -0.0048(5)
C7 0.0291(8) 0.0296(8) 0.0178(7) 0.0015(6) -0.0100(6) -0.0075(6)
C8 0.0203(7) 0.0200(7) 0.0167(6) 0.0000(5) -0.0057(5) -0.0058(5)
C9 0.0333(8) 0.0187(7) 0.0219(7) 0.0003(6) -0.0099(6) -0.0081(6)

loop_
_atom_type_symbol
_atom_type_description
_atom_type_scat_dispersion_real
_atom_type_scat_dispersion_imag
_atom_type_scat_source
C C 0.0181 0.0091 'International Tables Vol C Tables 4.2.6.8 and 6.1.1.4'
H H 0.0000 0.0000 'International Tables Vol C Tables 4.2.6.8 and 6.1.1.4'
F F 0.0727 0.0534 'International Tables Vol C Tables 4.2.6.8 and 6.1.1.4'
N N 0.0311 0.0180 'International Tables Vol C Tables 4.2.6.8 and 6.1.1.4'
O O 0.0492 0.0322 'International Tables Vol C Tables 4.2.6.8 and 6.1.1.4'

loop_
_geom_angle_atom_site_label_1
_geom_angle_atom_site_label_2
_geom_angle_atom_site_label_3
_geom_angle
_geom_angle_site_symmetry_1
_geom_angle_site_symmetry_3
_geom_angle_publ_flag
C8 O1 C9 116.86(12) . . ?
C8 N1 C6 115.35(13) . . ?
F3 C1 C2 111.20(13) . . ?
F4 C1 C2 110.63(13) . . ?
F4 C1 F3 108.32(12) . . ?
F4 C1 F5 108.13(13) . . ?
F5 C1 C2 110.79(13) . . ?
F5 C1 F3 107.66(13) . . ?
C6 O2 C7 116.69(12) . . ?
C6 N2 C4 115.61(13) . . ?
F1 C2 C1 105.70(12) . . ?
F1 C2 F2 106.19(12) . . ?
F1 C2 C3 112.12(12) . . ?
F2 C2 C1 106.42(12) . . ?
F2 C2 C3 111.69(12) . . ?
C3 C2 C1 114.16(12) . . ?
C4 O3 C5 117.47(12) . . ?
C4 C3 C2 122.01(13) . . ?
C4 C3 C8 114.39(13) . . ?
C8 C3 C2 123.54(13) . . ?
N2 C4 C3 123.06(14) . . ?
O3 C4 N2 118.03(13) . . ?
O3 C4 C3 118.91(13) . . ?
O3 C5 H5A 109.5 . . ?
O3 C5 H5B 109.5 . . ?
O3 C5 H5C 109.5 . . ?
H5A C5 H5B 109.5 . . ?
H5A C5 H5C 109.5 . . ?
H5B C5 H5C 109.5 . . ?
N1 C6 O2 113.25(13) . . ?
N2 C6 N1 127.99(13) . . ?
N2 C6 O2 118.76(13) . . ?
O2 C7 H7A 109.5 . . ?
O2 C7 H7B 109.5 . . ?
O2 C7 H7C 109.5 . . ?
H7A C7 H7B 109.5 . . ?
H7A C7 H7C 109.5 . . ?
H7B C7 H7C 109.5 . . ?
O1 C8 C3 118.47(13) . . ?
N1 C8 O1 118.01(13) . . ?
N1 C8 C3 123.52(14) . . ?
O1 C9 H9A 109.5 . . ?
O1 C9 H9B 109.5 . . ?
O1 C9 H9C 109.5 . . ?
H9A C9 H9B 109.5 . . ?
H9A C9 H9C 109.5 . . ?
H9B C9 H9C 109.5 . . ?

loop_
_geom_bond_atom_site_label_1
_geom_bond_atom_site_label_2
_geom_bond_distance
_geom_bond_site_symmetry_2
_geom_bond_publ_flag
F1 C2 1.3556(18) . ?
O1 C8 1.3351(18) . ?
O1 C9 1.4423(19) . ?
N1 C6 1.332(2) . ?
N1 C8 1.3314(19) . ?
C1 C2 1.540(2) . ?
C1 F3 1.3337(17) . ?
C1 F4 1.3325(19) . ?
C1 F5 1.3333(19) . ?
F2 C2 1.3562(18) . ?
O2 C6 1.3356(17) . ?
O2 C7 1.4443(18) . ?
N2 C4 1.3404(19) . ?
N2 C6 1.328(2) . ?
C2 C3 1.5054(19) . ?
O3 C4 1.329(2) . ?
O3 C5 1.4453(19) . ?
C3 C4 1.405(2) . ?
C3 C8 1.410(2) . ?
C5 H5A 0.9800 . ?
C5 H5B 0.9800 . ?
C5 H5C 0.9800 . ?
C7 H7A 0.9800 . ?
C7 H7B 0.9800 . ?
C7 H7C 0.9800 . ?
C9 H9A 0.9800 . ?
C9 H9B 0.9800 . ?
C9 H9C 0.9800 . ?

loop_
_geom_torsion_atom_site_label_1
_geom_torsion_atom_site_label_2
_geom_torsion_atom_site_label_3
_geom_torsion_atom_site_label_4
_geom_torsion
_geom_torsion_site_symmetry_1
_geom_torsion_site_symmetry_2
_geom_torsion_site_symmetry_3
_geom_torsion_site_symmetry_4
_geom_torsion_publ_flag
F1 C2 C3 C4 155.83(14) . . . . ?
F1 C2 C3 C8 -27.1(2) . . . . ?
C1 C2 C3 C4 -84.00(18) . . . . ?
C1 C2 C3 C8 93.10(18) . . . . ?
F2 C2 C3 C4 36.78(19) . . . . ?
F2 C2 C3 C8 -146.11(14) . . . . ?
C2 C3 C4 N2 -179.49(13) . . . . ?
C2 C3 C4 O3 0.9(2) . . . . ?
C2 C3 C8 O1 -0.7(2) . . . . ?
C2 C3 C8 N1 179.55(14) . . . . ?
F3 C1 C2 F1 -57.06(16) . . . . ?
F3 C1 C2 F2 55.57(16) . . . . ?
F3 C1 C2 C3 179.25(12) . . . . ?
F4 C1 C2 F1 63.35(15) . . . . ?
F4 C1 C2 F2 175.98(11) . . . . ?
F4 C1 C2 C3 -60.34(17) . . . . ?
C4 N2 C6 N1 -1.6(2) . . . . ?
C4 N2 C6 O2 178.71(13) . . . . ?
C4 C3 C8 O1 176.65(13) . . . . ?
C4 C3 C8 N1 -3.2(2) . . . . ?
F5 C1 C2 F1 -176.74(11) . . . . ?
F5 C1 C2 F2 -64.11(15) . . . . ?
F5 C1 C2 C3 59.56(17) . . . . ?
C5 O3 C4 N2 -6.2(2) . . . . ?
C5 O3 C4 C3 173.44(13) . . . . ?
C6 N1 C8 O1 -178.82(13) . . . . ?
C6 N1 C8 C3 1.0(2) . . . . ?
C6 N2 C4 O3 178.63(13) . . . . ?
C6 N2 C4 C3 -1.0(2) . . . . ?
C7 O2 C6 N1 178.13(13) . . . . ?
C7 O2 C6 N2 -2.1(2) . . . . ?
C8 N1 C6 O2 -178.67(13) . . . . ?
C8 N1 C6 N2 1.6(2) . . . . ?
C8 C3 C4 N2 3.2(2) . . . . ?
C8 C3 C4 O3 -176.49(13) . . . . ?
C9 O1 C8 N1 -1.2(2) . . . . ?
C9 O1 C8 C3 179.03(13) . . . . ?
